data_1100792
loop_
_publ_author_name
'Hidenobu Kajitani'
'Yoshiaki Tanabe'
'Shigeki Kuwata'
'Masakazu Iwasaki'
'Youichi Ishii'

_publ_section_title
;
 Cyanamido-Bridged Diiridium Complex: a Reactive Building Block for
 Polynuclear Cyanamido Complexes
;
_journal_issue 10
_journal_name_full Organometallics
_journal_page_first 2251
_journal_page_last 2254
_journal_paper_doi 10.1021/om048978i
_journal_volume 24
_journal_year 2005
_chemical_formula_moiety 'C55 H64 B Cl2 Ir2 N4 Rh '
_chemical_formula_sum 'C55 H64 B Cl2 Ir2 N4 Rh'
_chemical_formula_weight 1350.20
_chemical_melting_point ?
_space_group_IT_number 56
_space_group_name_Hall '-P 2ab 2ac'
_space_group_name_H-M_alt 'P c c n'
_symmetry_cell_setting orthorhombic
_symmetry_Int_Tables_number 56
_symmetry_space_group_name_Hall '-P 2ab 2ac'
_symmetry_space_group_name_H-M 'P c c n'
_cell_angle_alpha 90
_cell_angle_beta 90
_cell_angle_gamma 90
_cell_formula_units_Z 4
_cell_length_a 12.680(2)
_cell_length_b 12.734(2)
_cell_length_c 32.297(4)
_cell_measurement_reflns_used 25
_cell_measurement_temperature 293.1
_cell_measurement_theta_max 19.9
_cell_measurement_theta_min 18.6
_cell_volume 5214(1)
_diffrn_measured_fraction_theta_full 0.9976
_diffrn_measured_fraction_theta_max 0.9965
_diffrn_measurement_device_type 'Rigaku AFC7S'
_diffrn_measurement_method \w-2\q
_diffrn_radiation_type 'Mo K\a'
_diffrn_radiation_wavelength 0.7107
_diffrn_reflns_av_R_equivalents ?
_diffrn_reflns_limit_h_max 16
_diffrn_reflns_limit_h_min 0
_diffrn_reflns_limit_k_max 16
_diffrn_reflns_limit_k_min 0
_diffrn_reflns_limit_l_max 41
_diffrn_reflns_limit_l_min 0
_diffrn_reflns_number 6641
_diffrn_reflns_theta_full 27.50
_diffrn_reflns_theta_max 27.51
_diffrn_standards_decay_% -2.52
_diffrn_standards_interval_count 0
_diffrn_standards_number 3
_exptl_absorpt_coefficient_mu 5.559
_exptl_absorpt_correction_T_max 0.574
_exptl_absorpt_correction_T_min 0.175
_exptl_absorpt_correction_type psi-scan
_exptl_absorpt_process_details '(North, Phillips & Mathews, 1968)'
_exptl_crystal_colour 'dark red'
_exptl_crystal_density_diffrn 1.720
_exptl_crystal_density_meas ?
_exptl_crystal_density_method 'not measured'
_exptl_crystal_description plate
_exptl_crystal_F_000 2640.00
_exptl_crystal_size_max 0.60
_exptl_crystal_size_mid 0.50
_exptl_crystal_size_min 0.10
_refine_diff_density_max 2.68
_refine_diff_density_min -1.58
_refine_ls_extinction_coef ?
_refine_ls_extinction_method none
_refine_ls_goodness_of_fit_ref 1.007
_refine_ls_hydrogen_treatment refall
_refine_ls_number_parameters 329
_refine_ls_number_reflns 3844
_refine_ls_R_factor_gt 0.0510
_refine_ls_shift/su_max 0.0000
_refine_ls_structure_factor_coef F
_refine_ls_weighting_details 'w = 1/[0.0002Fo^2^ + 2.2000\s(Fo^2^) + 0.5000]'
_refine_ls_weighting_scheme calc
_refine_ls_wR_factor_ref 0.0520
_reflns_number_gt 3844
_reflns_number_total 5934
_reflns_threshold_expression F^2^>3.0\s(F^2^)
_cod_depositor_comments
;
The following automatic conversions were performed:

'_exptl_absorpt_correction_type' tag value 'psi-scans' was replaced
with 'psi-scan' value.

Automatic conversion script
Id: cif_fix_values 1646 2011-03-28 12:23:43Z adriana 
;
_cod_original_formula_sum 'C55 H64 B Cl2 Ir2 N4 Rh '
_cod_database_code 1100792

loop_
_symmetry_equiv_pos_site_id
_symmetry_equiv_pos_as_xyz
1 +X,+Y,+Z
2 1/2-X,+Y,1/2+Z
3 +X,1/2-Y,1/2+Z
4 1/2-X,1/2-Y,+Z
5 -X,-Y,-Z
6 1/2+X,-Y,1/2-Z
7 -X,1/2+Y,1/2-Z
8 1/2+X,1/2+Y,-Z

loop_
_atom_site_label
_atom_site_type_symbol
_atom_site_fract_x
_atom_site_fract_y
_atom_site_fract_z
_atom_site_U_iso_or_equiv
_atom_site_adp_type
_atom_site_occupancy
_atom_site_symmetry_multiplicity
_atom_site_calc_flag
_atom_site_refinement_flags
_atom_site_disorder_assembly
_atom_site_disorder_group
Ir(1) Ir 0.20707(3) 0.14770(3) 0.14925(1) 0.03278(9) Uani 1.00 1 d . . .
Rh(1) Rh 0.2500 0.2500 0.22609(3) 0.0347(3) Uani 1.00 2 d S . .
Cl(1) Cl 0.6712(4) 0.3303(5) 0.2349(2) 0.131(2) Uani 1.00 1 d . . .
N(1) N 0.3370(6) 0.2123(6) 0.1749(3) 0.033(2) Uani 1.00 1 d . . .
N(2) N 0.5160(8) 0.132(1) 0.1764(4) 0.076(4) Uani 1.00 1 d . . .
C(1) C 0.4328(8) 0.1701(9) 0.1752(4) 0.045(3) Uani 1.00 1 d . . .
C(2) C 0.0696(9) 0.0641(9) 0.1274(4) 0.049(3) Uani 1.00 1 d . . .
C(3) C 0.133(1) 0.092(1) 0.0929(4) 0.055(4) Uani 1.00 1 d . . .
C(4) C 0.2330(9) 0.0436(9) 0.0981(3) 0.048(3) Uani 1.00 1 d . . .
C(5) C 0.232(1) -0.0135(9) 0.1352(4) 0.055(4) Uani 1.00 1 d . . .
C(6) C 0.132(1) -0.001(1) 0.1534(5) 0.069(4) Uani 1.00 1 d . . .
C(7) C -0.043(1) 0.098(1) 0.1347(5) 0.086(5) Uani 1.00 1 d . . .
C(8) C 0.098(1) 0.158(1) 0.0577(5) 0.081(5) Uani 1.00 1 d . . .
C(9) C 0.325(1) 0.049(1) 0.0686(5) 0.082(5) Uani 1.00 1 d . . .
C(10) C 0.319(1) -0.087(1) 0.1518(6) 0.113(7) Uani 1.00 1 d . . .
C(11) C 0.093(1) -0.053(1) 0.1928(5) 0.107(7) Uani 1.00 1 d . . .
C(12) C 0.249(2) 0.118(2) 0.3037(6) 0.138(9) Uani 1.00 1 d . . .
C(13) C 0.329(1) 0.155(1) 0.2712(4) 0.074(5) Uani 1.00 1 d . . .
C(14) C 0.374(1) 0.251(1) 0.2713(4) 0.070(4) Uani 1.00 1 d . . .
C(15) C 0.356(2) 0.338(2) 0.3025(6) 0.131(9) Uani 1.00 1 d . . .
C(16) C 0.6452(7) 0.2351(7) -0.0215(3) 0.036(3) Uani 1.00 1 d . . .
C(17) C 0.5607(8) 0.1686(8) -0.0120(3) 0.043(3) Uani 1.00 1 d . . .
C(18) C 0.4711(8) 0.1584(9) -0.0367(4) 0.051(3) Uani 1.00 1 d . . .
C(19) C 0.4629(9) 0.2140(9) -0.0729(4) 0.054(4) Uani 1.00 1 d . . .
C(20) C 0.5430(9) 0.2820(9) -0.0834(4) 0.056(4) Uani 1.00 1 d . . .
C(21) C 0.6309(9) 0.2919(8) -0.0586(4) 0.044(3) Uani 1.00 1 d . . .
C(22) C 0.7621(8) 0.1450(8) 0.0364(3) 0.040(3) Uani 1.00 1 d . . .
C(23) C 0.8270(9) 0.0584(9) 0.0259(4) 0.049(3) Uani 1.00 1 d . . .
C(24) C 0.829(1) -0.0335(9) 0.0474(4) 0.051(3) Uani 1.00 1 d . . .
C(25) C 0.766(1) -0.0463(9) 0.0822(4) 0.057(4) Uani 1.00 1 d . . .
C(26) C 0.703(1) 0.036(1) 0.0948(4) 0.058(4) Uani 1.00 1 d . . .
C(27) C 0.7026(8) 0.1269(9) 0.0724(4) 0.049(3) Uani 1.00 1 d . . .
C(28) C 0.75000(1) 0.25000(1) 0.2028(9) 0.11(1) Uani 1.00 2 d S . .
B(1) B 0.7500 0.2500 0.0070(5) 0.040(4) Uani 1.00 2 d S . .
H(1) H -0.0464 0.1723 0.1363 0.103 Uiso 1.00 1 c R . .
H(2) H -0.0863 0.0741 0.1126 0.103 Uiso 1.00 1 c R . .
H(3) H -0.0672 0.0684 0.1600 0.103 Uiso 1.00 1 c R . .
H(4) H 0.0784 0.2253 0.0675 0.097 Uiso 1.00 1 c R . .
H(5) H 0.1545 0.1645 0.0386 0.097 Uiso 1.00 1 c R . .
H(6) H 0.0395 0.1258 0.0444 0.097 Uiso 1.00 1 c R . .
H(7) H 0.3424 -0.0193 0.0591 0.098 Uiso 1.00 1 c R . .
H(8) H 0.3078 0.0925 0.0457 0.098 Uiso 1.00 1 c R . .
H(9) H 0.3841 0.0783 0.0828 0.098 Uiso 1.00 1 c R . .
H(10) H 0.2942 -0.1573 0.1519 0.135 Uiso 1.00 1 c R . .
H(11) H 0.3788 -0.0814 0.1343 0.135 Uiso 1.00 1 c R . .
H(12) H 0.3376 -0.0666 0.1791 0.135 Uiso 1.00 1 c R . .
H(13) H 0.0709 -0.0005 0.2120 0.128 Uiso 1.00 1 c R . .
H(14) H 0.0357 -0.0976 0.1865 0.128 Uiso 1.00 1 c R . .
H(15) H 0.1488 -0.0927 0.2047 0.128 Uiso 1.00 1 c R . .
H(16) H 0.2416 0.0445 0.3005 0.166 Uiso 1.00 1 c R . .
H(17) H 0.2796 0.1330 0.3300 0.166 Uiso 1.00 1 c R . .
H(18) H 0.3461 0.1082 0.2494 0.089 Uiso 1.00 1 c R . .
H(19) H 0.4218 0.2670 0.2495 0.083 Uiso 1.00 1 c R . .
H(20) H 0.3693 0.3084 0.3290 0.157 Uiso 1.00 1 c R . .
H(21) H 0.4056 0.3931 0.2975 0.157 Uiso 1.00 1 c R . .
H(22) H 0.5645 0.1280 0.0126 0.051 Uiso 1.00 1 c R . .
H(23) H 0.4156 0.1129 -0.0284 0.061 Uiso 1.00 1 c R . .
H(24) H 0.4035 0.2054 -0.0905 0.065 Uiso 1.00 1 c R . .
H(25) H 0.5374 0.3229 -0.1079 0.068 Uiso 1.00 1 c R . .
H(26) H 0.6847 0.3393 -0.0670 0.053 Uiso 1.00 1 c R . .
H(27) H 0.8713 0.0647 0.0023 0.058 Uiso 1.00 1 c R . .
H(28) H 0.8742 -0.0889 0.0386 0.061 Uiso 1.00 1 c R . .
H(29) H 0.7664 -0.1105 0.0972 0.069 Uiso 1.00 1 c R . .
H(30) H 0.6603 0.0291 0.1187 0.070 Uiso 1.00 1 c R . .
H(31) H 0.6589 0.1823 0.0821 0.059 Uiso 1.00 1 c R . .
H(32) H 0.7062 0.2075 0.1858 0.136 Uiso 1.00 1 c R . .

loop_
_atom_type_symbol
_atom_type_description
_atom_type_scat_dispersion_real
_atom_type_scat_dispersion_imag
_atom_type_scat_source
C C 0.003 0.002
;
International Tables for Crystallography
(1992, Vol. C, Tables 4.2.6.8 and 6.1.1.4)
;
H H 0.000 0.000
;
International Tables for Crystallography
(1992, Vol. C, Table 6.1.1.4)
;
B B 0.001 0.001
;
International Tables for Crystallography
(1992, Vol. C, Tables 4.2.6.8 and 6.1.1.4)
;
N N 0.006 0.003
;
International Tables for Crystallography
(1992, Vol. C, Tables 4.2.6.8 and 6.1.1.4)
;
Cl Cl 0.148 0.159
;
International Tables for Crystallography
(1992, Vol. C, Tables 4.2.6.8 and 6.1.1.4)
;
Rh Rh -1.118 0.919
;
International Tables for Crystallography
(1992, Vol. C, Tables 4.2.6.8 and 6.1.1.4)
;
Ir Ir -1.444 7.990
;
International Tables for Crystallography
(1992, Vol. C, Tables 4.2.6.8 and 6.1.1.4)
;
